data_1508775
loop_
_publ_author_name
'Albertshofer, Klaus'
'Anderson, Kimberly E.'
'Barbas, 3rd, Carlos F'

_publ_section_title
;
 Assembly of Spirooxindole Derivatives via Organocatalytic Iminium-Enamine
 Cascade Reactions.
;
_journal_issue 23
_journal_name_full 'Organic letters'
_journal_page_first 5968
_journal_page_last 5971
_journal_paper_doi 10.1021/ol302876c
_journal_volume 14
_journal_year 2012
_chemical_absolute_configuration ad
_chemical_formula_moiety 'C25 H24 N2 O6'
_chemical_formula_sum 'C25 H24 N2 O6'
_chemical_formula_weight 448.46
_chemical_name_systematic
; 
 ? 
;
_space_group_IT_number 19
_symmetry_cell_setting orthorhombic
_symmetry_space_group_name_Hall 'P 2ac 2ab'
_symmetry_space_group_name_H-M 'P 21 21 21'
_atom_sites_solution_hydrogens geom
_atom_sites_solution_primary direct
_atom_sites_solution_secondary difmap
_audit_creation_method SHELXL-97
_cell_angle_alpha 90.00
_cell_angle_beta 90.00
_cell_angle_gamma 90.00
_cell_formula_units_Z 4
_cell_length_a 9.6599(4)
_cell_length_b 10.6610(4)
_cell_length_c 21.2315(9)
_cell_measurement_reflns_used 9962
_cell_measurement_temperature 100(2)
_cell_measurement_theta_max 68.20
_cell_measurement_theta_min 5.03
_cell_volume 2186.51(15)
_computing_cell_refinement 'Bruker SAINT'
_computing_data_collection 'Bruker APEX2'
_computing_data_reduction 'Bruker SAINT'
_computing_molecular_graphics 'Bruker SHELXTL'
_computing_publication_material 'Bruker SHELXTL'
_computing_structure_refinement 'SHELXL-97 (Sheldrick, 2008)'
_computing_structure_solution 'SHELXS-97 (Sheldrick, 2008)'
_diffrn_ambient_temperature 100(2)
_diffrn_measured_fraction_theta_full 0.983
_diffrn_measured_fraction_theta_max 0.976
_diffrn_measurement_device_type 'Bruker APEX-II CCD'
_diffrn_measurement_method '\f and \w scans'
_diffrn_radiation_monochromator 'doubly curved mirrors'
_diffrn_radiation_source 'Cu rotating anode'
_diffrn_radiation_type CuK\a
_diffrn_radiation_wavelength 1.54178
_diffrn_reflns_av_R_equivalents 0.0204
_diffrn_reflns_av_sigmaI/netI 0.0204
_diffrn_reflns_limit_h_max 10
_diffrn_reflns_limit_h_min -11
_diffrn_reflns_limit_k_max 8
_diffrn_reflns_limit_k_min -12
_diffrn_reflns_limit_l_max 23
_diffrn_reflns_limit_l_min -25
_diffrn_reflns_number 11191
_diffrn_reflns_theta_full 66.00
_diffrn_reflns_theta_max 68.19
_diffrn_reflns_theta_min 5.03
_exptl_absorpt_coefficient_mu 0.811
_exptl_absorpt_correction_T_max 0.9090
_exptl_absorpt_correction_T_min 0.7757
_exptl_absorpt_correction_type multi-scan
_exptl_absorpt_process_details SADABS
_exptl_crystal_colour colourless
_exptl_crystal_density_diffrn 1.362
_exptl_crystal_density_method 'not measured'
_exptl_crystal_description plate
_exptl_crystal_F_000 944
_exptl_crystal_size_max 0.33
_exptl_crystal_size_mid 0.28
_exptl_crystal_size_min 0.12
_refine_diff_density_max 0.194
_refine_diff_density_min -0.149
_refine_diff_density_rms 0.030
_refine_ls_abs_structure_details 'Flack H D (1983), Acta Cryst. A39, 876-881'
_refine_ls_abs_structure_Flack -0.01(13)
_refine_ls_extinction_method none
_refine_ls_goodness_of_fit_ref 1.020
_refine_ls_hydrogen_treatment constr
_refine_ls_matrix_type full
_refine_ls_number_parameters 302
_refine_ls_number_reflns 3637
_refine_ls_number_restraints 0
_refine_ls_restrained_S_all 1.020
_refine_ls_R_factor_all 0.0249
_refine_ls_R_factor_gt 0.0248
_refine_ls_shift/su_max 0.004
_refine_ls_shift/su_mean 0.000
_refine_ls_structure_factor_coef Fsqd
_refine_ls_weighting_details 'calc w=1/[\s^2^(Fo^2^)+(0.0450P)^2^+0.4000P] where P=(Fo^2^+2Fc^2^)/3'
_refine_ls_weighting_scheme calc
_refine_ls_wR_factor_gt 0.0690
_refine_ls_wR_factor_ref 0.0692
_reflns_number_gt 3624
_reflns_number_total 3637
_reflns_threshold_expression >2sigma(I)
_cod_data_source_file ol302876c_si_001.cif
_cod_data_source_block barbas27
_cod_depositor_comments
;
The following automatic conversions were performed:

'_symmetry_cell_setting' value 'Orthorhombic' changed to
'orthorhombic' according to
/home/saulius/struct/CIF-dictionaries/cif_core.dic dictionary named
'cif_core.dic' version 2.4.2 from
2011-04-26.

'_exptl_absorpt_correction_type' value 'MULTI-SCAN'
changed to 'multi-scan' according to
/home/saulius/struct/CIF-dictionaries/cif_core.dic dictionary named
'cif_core.dic' version 2.4.2 from 2011-04-26.

Automatic conversion script
Id: cif_fix_values 1891 2012-01-12 08:04:46Z andrius 
;
_cod_original_sg_symbol_Hall 'P 2ac 2ab '
_cod_original_sg_symbol_H-M P2(1)2(1)2(1)
_cod_database_code 1508775

loop_
_symmetry_equiv_pos_as_xyz
'x, y, z'
'x+1/2, -y+1/2, -z'
'-x, y+1/2, -z+1/2'
'-x+1/2, -y, z+1/2'

loop_
_atom_site_label
_atom_site_type_symbol
_atom_site_fract_x
_atom_site_fract_y
_atom_site_fract_z
_atom_site_U_iso_or_equiv
_atom_site_adp_type
_atom_site_occupancy
_atom_site_symmetry_multiplicity
_atom_site_calc_flag
_atom_site_refinement_flags
O1 O 0.40670(14) -0.13284(12) -0.28254(5) 0.0438(3) Uani 1 1 d .
O2 O 0.53237(13) 0.03466(13) -0.28832(5) 0.0449(3) Uani 1 1 d .
O3 O 0.62377(11) -0.20962(10) 0.03748(5) 0.0336(3) Uani 1 1 d .
O4 O 0.41529(10) 0.12326(8) 0.13971(4) 0.0222(2) Uani 1 1 d .
O5 O 0.40372(9) 0.36590(8) 0.17818(4) 0.01849(19) Uani 1 1 d .
O6 O 0.48800(10) 0.49136(8) 0.10078(4) 0.0225(2) Uani 1 1 d .
N1 N 0.47020(12) -0.04600(12) -0.25825(6) 0.0297(3) Uani 1 1 d .
N2 N 0.38841(10) 0.30216(10) 0.07793(5) 0.0158(2) Uani 1 1 d .
C1 C 0.54352(13) 0.06840(12) -0.09594(6) 0.0202(3) Uani 1 1 d .
H1A H 0.5978 0.1308 -0.0757 0.024 Uiso 1 1 calc R
C2 C 0.54761(14) 0.05834(13) -0.16100(6) 0.0230(3) Uani 1 1 d .
H2A H 0.6020 0.1141 -0.1856 0.028 Uiso 1 1 calc R
C3 C 0.46982(13) -0.03560(13) -0.18899(6) 0.0224(3) Uani 1 1 d .
C4 C 0.38938(14) -0.11804(12) -0.15461(6) 0.0220(3) Uani 1 1 d .
H4A H 0.3385 -0.1826 -0.1750 0.026 Uiso 1 1 calc R
C5 C 0.38449(13) -0.10461(12) -0.08964(6) 0.0202(3) Uani 1 1 d .
H5A H 0.3283 -0.1594 -0.0653 0.024 Uiso 1 1 calc R
C6 C 0.46156(12) -0.01107(11) -0.05963(6) 0.0167(2) Uani 1 1 d .
C7 C 0.45241(13) 0.00948(11) 0.01109(6) 0.0167(3) Uani 1 1 d .
H7A H 0.5437 0.0399 0.0273 0.020 Uiso 1 1 calc R
C8 C 0.40891(14) -0.10629(11) 0.04729(6) 0.0204(3) Uani 1 1 d .
C9 C 0.27714(14) -0.10098(12) 0.06695(6) 0.0220(3) Uani 1 1 d .
C10 C 0.21009(13) 0.02016(13) 0.04694(6) 0.0216(3) Uani 1 1 d .
H10A H 0.1544 0.0564 0.0816 0.026 Uiso 1 1 calc R
H10B H 0.1497 0.0073 0.0098 0.026 Uiso 1 1 calc R
C11 C 0.33444(12) 0.10572(11) 0.03047(6) 0.0162(3) Uani 1 1 d .
C12 C 0.50520(16) -0.20984(12) 0.05665(6) 0.0268(3) Uani 1 1 d .
H12A H 0.4735 -0.2815 0.0790 0.032 Uiso 1 1 calc R
C13 C 0.19632(17) -0.19586(15) 0.10367(7) 0.0326(3) Uani 1 1 d .
H13A H 0.2510 -0.2728 0.1080 0.049 Uiso 1 1 calc R
H13B H 0.1098 -0.2147 0.0815 0.049 Uiso 1 1 calc R
H13C H 0.1753 -0.1622 0.1455 0.049 Uiso 1 1 calc R
C14 C 0.38301(12) 0.17213(12) 0.09066(6) 0.0157(3) Uani 1 1 d .
C15 C 0.35044(12) 0.32557(12) 0.01409(6) 0.0158(2) Uani 1 1 d .
C16 C 0.34451(13) 0.43967(13) -0.01728(6) 0.0200(3) Uani 1 1 d .
H16A H 0.3709 0.5157 0.0028 0.024 Uiso 1 1 calc R
C17 C 0.29823(14) 0.43789(13) -0.07933(6) 0.0227(3) Uani 1 1 d .
H17A H 0.2950 0.5140 -0.1025 0.027 Uiso 1 1 calc R
C18 C 0.25683(14) 0.32753(14) -0.10792(6) 0.0240(3) Uani 1 1 d .
H18A H 0.2249 0.3292 -0.1502 0.029 Uiso 1 1 calc R
C19 C 0.26139(13) 0.21416(13) -0.07555(6) 0.0205(3) Uani 1 1 d .
H19A H 0.2312 0.1388 -0.0951 0.025 Uiso 1 1 calc R
C20 C 0.31110(12) 0.21332(12) -0.01398(6) 0.0172(3) Uani 1 1 d .
C21 C 0.43335(12) 0.39655(11) 0.11952(6) 0.0161(2) Uani 1 1 d .
C22 C 0.45369(13) 0.44567(11) 0.23128(6) 0.0183(3) Uani 1 1 d .
C23 C 0.61062(14) 0.44423(14) 0.23173(6) 0.0250(3) Uani 1 1 d .
H23A H 0.6454 0.4873 0.1942 0.037 Uiso 1 1 calc R
H23B H 0.6435 0.3573 0.2318 0.037 Uiso 1 1 calc R
H23C H 0.6444 0.4872 0.2695 0.037 Uiso 1 1 calc R
C24 C 0.39344(14) 0.57690(12) 0.22617(6) 0.0230(3) Uani 1 1 d .
H24A H 0.4263 0.6166 0.1873 0.035 Uiso 1 1 calc R
H24B H 0.4230 0.6269 0.2625 0.035 Uiso 1 1 calc R
H24C H 0.2922 0.5719 0.2254 0.035 Uiso 1 1 calc R
C25 C 0.39360(14) 0.37920(12) 0.28825(6) 0.0227(3) Uani 1 1 d .
H25A H 0.2923 0.3822 0.2863 0.034 Uiso 1 1 calc R
H25B H 0.4254 0.4209 0.3268 0.034 Uiso 1 1 calc R
H25C H 0.4243 0.2916 0.2885 0.034 Uiso 1 1 calc R

loop_
_atom_site_aniso_label
_atom_site_aniso_U_11
_atom_site_aniso_U_22
_atom_site_aniso_U_33
_atom_site_aniso_U_23
_atom_site_aniso_U_13
_atom_site_aniso_U_12
O1 0.0570(7) 0.0511(7) 0.0233(5) -0.0135(5) -0.0037(5) -0.0020(6)
O2 0.0463(7) 0.0677(8) 0.0209(5) 0.0035(5) 0.0057(5) -0.0082(6)
O3 0.0416(6) 0.0298(5) 0.0295(5) -0.0017(4) -0.0015(5) 0.0151(5)
O4 0.0337(5) 0.0186(4) 0.0142(4) 0.0009(4) -0.0041(4) 0.0017(4)
O5 0.0253(4) 0.0178(4) 0.0124(4) -0.0017(3) 0.0012(3) -0.0036(4)
O6 0.0323(5) 0.0170(4) 0.0181(4) 0.0004(3) 0.0011(4) -0.0045(4)
N1 0.0266(6) 0.0429(7) 0.0194(6) -0.0037(5) 0.0012(5) 0.0072(6)
N2 0.0207(5) 0.0157(5) 0.0110(5) 0.0004(4) -0.0002(4) 0.0005(4)
C1 0.0174(5) 0.0235(6) 0.0198(6) -0.0027(5) -0.0008(5) 0.0002(5)
C2 0.0188(6) 0.0283(7) 0.0218(6) 0.0019(6) 0.0033(5) 0.0025(5)
C3 0.0194(6) 0.0312(7) 0.0168(6) -0.0040(5) -0.0004(5) 0.0074(5)
C4 0.0238(6) 0.0210(6) 0.0212(6) -0.0055(5) -0.0039(5) 0.0026(5)
C5 0.0218(6) 0.0182(6) 0.0204(6) -0.0010(5) -0.0019(5) 0.0014(5)
C6 0.0155(5) 0.0168(6) 0.0179(6) -0.0010(5) -0.0019(5) 0.0048(4)
C7 0.0185(6) 0.0147(6) 0.0170(6) -0.0019(5) -0.0031(5) 0.0013(5)
C8 0.0319(7) 0.0161(6) 0.0133(6) -0.0023(5) -0.0027(5) -0.0027(5)
C9 0.0318(7) 0.0201(6) 0.0142(6) -0.0034(5) -0.0023(5) -0.0084(5)
C10 0.0184(6) 0.0277(7) 0.0189(6) -0.0025(5) 0.0000(5) -0.0038(5)
C11 0.0180(6) 0.0171(6) 0.0136(6) -0.0007(5) -0.0016(5) 0.0010(5)
C12 0.0462(8) 0.0175(6) 0.0167(6) -0.0002(5) -0.0023(6) 0.0035(6)
C13 0.0429(8) 0.0320(8) 0.0229(7) -0.0002(6) 0.0021(6) -0.0166(7)
C14 0.0165(5) 0.0169(6) 0.0136(6) -0.0005(5) 0.0011(5) 0.0016(5)
C15 0.0137(5) 0.0210(6) 0.0126(6) 0.0002(5) 0.0009(5) 0.0035(5)
C16 0.0192(6) 0.0210(6) 0.0199(6) 0.0024(5) 0.0016(5) 0.0032(5)
C17 0.0229(6) 0.0270(7) 0.0181(6) 0.0079(5) 0.0014(5) 0.0068(5)
C18 0.0236(6) 0.0344(7) 0.0139(6) 0.0003(6) -0.0026(5) 0.0083(6)
C19 0.0205(6) 0.0251(7) 0.0158(6) -0.0040(5) -0.0031(5) 0.0057(5)
C20 0.0152(5) 0.0203(6) 0.0160(6) -0.0007(5) -0.0002(5) 0.0040(5)
C21 0.0184(5) 0.0162(6) 0.0136(6) -0.0005(5) -0.0005(5) 0.0016(5)
C22 0.0247(6) 0.0176(6) 0.0127(6) -0.0045(5) -0.0008(5) -0.0023(5)
C23 0.0248(7) 0.0296(7) 0.0206(6) -0.0084(6) 0.0000(5) -0.0008(6)
C24 0.0311(7) 0.0192(6) 0.0188(6) -0.0018(5) 0.0014(5) 0.0015(5)
C25 0.0312(7) 0.0225(6) 0.0143(6) -0.0009(5) 0.0028(5) 0.0005(6)

loop_
_atom_type_symbol
_atom_type_description
_atom_type_scat_dispersion_real
_atom_type_scat_dispersion_imag
_atom_type_scat_source
C C 0.0181 0.0091 'International Tables Vol C Tables 4.2.6.8 and 6.1.1.4'
H H 0.0000 0.0000 'International Tables Vol C Tables 4.2.6.8 and 6.1.1.4'
N N 0.0311 0.0180 'International Tables Vol C Tables 4.2.6.8 and 6.1.1.4'
O O 0.0492 0.0322 'International Tables Vol C Tables 4.2.6.8 and 6.1.1.4'

loop_
_geom_angle_atom_site_label_1
_geom_angle_atom_site_label_2
_geom_angle_atom_site_label_3
_geom_angle
C21 O5 C22 120.13(9)
O1 N1 O2 123.75(12)
O1 N1 C3 118.40(13)
O2 N1 C3 117.84(12)
C21 N2 C14 126.34(10)
C21 N2 C15 123.40(10)
C14 N2 C15 110.12(10)
C2 C1 C6 121.40(12)
C2 C1 H1A 119.3
C6 C1 H1A 119.3
C3 C2 C1 117.89(12)
C3 C2 H2A 121.1
C1 C2 H2A 121.1
C4 C3 C2 122.55(12)
C4 C3 N1 118.71(12)
C2 C3 N1 118.72(12)
C3 C4 C5 118.60(12)
C3 C4 H4A 120.7
C5 C4 H4A 120.7
C4 C5 C6 120.56(12)
C4 C5 H5A 119.7
C6 C5 H5A 119.7
C1 C6 C5 118.97(12)
C1 C6 C7 119.49(11)
C5 C6 C7 121.47(11)
C8 C7 C6 113.59(10)
C8 C7 C11 101.31(10)
C6 C7 C11 113.01(10)
C8 C7 H7A 109.5
C6 C7 H7A 109.5
C11 C7 H7A 109.5
C9 C8 C12 126.55(12)
C9 C8 C7 112.78(11)
C12 C8 C7 120.66(12)
C8 C9 C13 128.96(13)
C8 C9 C10 110.89(11)
C13 C9 C10 120.14(12)
C9 C10 C11 103.61(10)
C9 C10 H10A 111.0
C11 C10 H10A 111.0
C9 C10 H10B 111.0
C11 C10 H10B 111.0
H10A C10 H10B 109.0
C20 C11 C14 102.52(10)
C20 C11 C10 118.38(10)
C14 C11 C10 108.72(10)
C20 C11 C7 116.00(10)
C14 C11 C7 107.13(9)
C10 C11 C7 103.57(9)
O3 C12 C8 123.66(13)
O3 C12 H12A 118.2
C8 C12 H12A 118.2
C9 C13 H13A 109.5
C9 C13 H13B 109.5
H13A C13 H13B 109.5
C9 C13 H13C 109.5
H13A C13 H13C 109.5
H13B C13 H13C 109.5
O4 C14 N2 125.43(12)
O4 C14 C11 126.81(11)
N2 C14 C11 107.73(10)
C16 C15 C20 122.52(11)
C16 C15 N2 128.32(12)
C20 C15 N2 109.09(11)
C15 C16 C17 117.11(13)
C15 C16 H16A 121.4
C17 C16 H16A 121.4
C18 C17 C16 121.34(12)
C18 C17 H17A 119.3
C16 C17 H17A 119.3
C17 C18 C19 120.87(11)
C17 C18 H18A 119.6
C19 C18 H18A 119.6
C18 C19 C20 118.70(12)
C18 C19 H19A 120.6
C20 C19 H19A 120.6
C15 C20 C19 119.42(12)
C15 C20 C11 110.31(10)
C19 C20 C11 130.26(12)
O6 C21 O5 127.82(11)
O6 C21 N2 121.77(11)
O5 C21 N2 110.39(10)
O5 C22 C23 108.81(10)
O5 C22 C25 102.26(10)
C23 C22 C25 111.88(11)
O5 C22 C24 110.30(10)
C23 C22 C24 113.13(11)
C25 C22 C24 109.90(11)
C22 C23 H23A 109.5
C22 C23 H23B 109.5
H23A C23 H23B 109.5
C22 C23 H23C 109.5
H23A C23 H23C 109.5
H23B C23 H23C 109.5
C22 C24 H24A 109.5
C22 C24 H24B 109.5
H24A C24 H24B 109.5
C22 C24 H24C 109.5
H24A C24 H24C 109.5
H24B C24 H24C 109.5
C22 C25 H25A 109.5
C22 C25 H25B 109.5
H25A C25 H25B 109.5
C22 C25 H25C 109.5
H25A C25 H25C 109.5
H25B C25 H25C 109.5

loop_
_geom_bond_atom_site_label_1
_geom_bond_atom_site_label_2
_geom_bond_distance
O1 N1 1.2244(18)
O2 N1 1.2279(18)
O3 C12 1.2156(19)
O4 C14 1.2053(16)
O5 C21 1.3191(15)
O5 C22 1.4923(14)
O6 C21 1.2078(16)
N1 C3 1.4748(17)
N2 C21 1.4075(16)
N2 C14 1.4133(17)
N2 C15 1.4261(16)
C1 C2 1.3861(18)
C1 C6 1.3925(18)
C1 H1A 0.9500
C2 C3 1.386(2)
C2 H2A 0.9500
C3 C4 1.382(2)
C4 C5 1.3876(19)
C4 H4A 0.9500
C5 C6 1.3982(18)
C5 H5A 0.9500
C6 C7 1.5199(17)
C7 C8 1.5135(17)
C7 C11 1.5877(16)
C7 H7A 1.0000
C8 C9 1.341(2)
C8 C12 1.4573(19)
C9 C13 1.4968(18)
C9 C10 1.5059(19)
C10 C11 1.5483(17)
C10 H10A 0.9900
C10 H10B 0.9900
C11 C20 1.5023(17)
C11 C14 1.5345(17)
C12 H12A 0.9500
C13 H13A 0.9800
C13 H13B 0.9800
C13 H13C 0.9800
C15 C16 1.3880(19)
C15 C20 1.3898(18)
C16 C17 1.3914(19)
C16 H16A 0.9500
C17 C18 1.383(2)
C17 H17A 0.9500
C18 C19 1.391(2)
C18 H18A 0.9500
C19 C20 1.3928(18)
C19 H19A 0.9500
C22 C23 1.5160(18)
C22 C25 1.5173(17)
C22 C24 1.5191(17)
C23 H23A 0.9800
C23 H23B 0.9800
C23 H23C 0.9800
C24 H24A 0.9800
C24 H24B 0.9800
C24 H24C 0.9800
C25 H25A 0.9800
C25 H25B 0.9800
C25 H25C 0.9800

loop_
_geom_torsion_atom_site_label_1
_geom_torsion_atom_site_label_2
_geom_torsion_atom_site_label_3
_geom_torsion_atom_site_label_4
_geom_torsion
C6 C1 C2 C3 -1.50(19)
C1 C2 C3 C4 0.1(2)
C1 C2 C3 N1 178.59(11)
O1 N1 C3 C4 -4.97(19)
O2 N1 C3 C4 173.71(12)
O1 N1 C3 C2 176.52(12)
O2 N1 C3 C2 -4.80(19)
C2 C3 C4 C5 1.2(2)
N1 C3 C4 C5 -177.24(12)
C3 C4 C5 C6 -1.22(19)
C2 C1 C6 C5 1.48(19)
C2 C1 C6 C7 -175.63(12)
C4 C5 C6 C1 -0.08(19)
C4 C5 C6 C7 176.97(11)
C1 C6 C7 C8 -157.73(11)
C5 C6 C7 C8 25.24(17)
C1 C6 C7 C11 87.57(14)
C5 C6 C7 C11 -89.47(13)
C6 C7 C8 C9 -104.66(13)
C11 C7 C8 C9 16.83(13)
C6 C7 C8 C12 74.13(15)
C11 C7 C8 C12 -164.38(11)
C12 C8 C9 C13 1.2(2)
C7 C8 C9 C13 179.87(12)
C12 C8 C9 C10 -178.65(12)
C7 C8 C9 C10 0.05(14)
C8 C9 C10 C11 -17.52(13)
C13 C9 C10 C11 162.65(11)
C9 C10 C11 C20 156.58(11)
C9 C10 C11 C14 -87.11(11)
C9 C10 C11 C7 26.57(12)
C8 C7 C11 C20 -157.45(10)
C6 C7 C11 C20 -35.55(15)
C8 C7 C11 C14 88.81(11)
C6 C7 C11 C14 -149.30(10)
C8 C7 C11 C10 -26.02(12)
C6 C7 C11 C10 95.87(12)
C9 C8 C12 O3 179.69(13)
C7 C8 C12 O3 1.08(19)
C21 N2 C14 O4 0.7(2)
C15 N2 C14 O4 176.60(11)
C21 N2 C14 C11 -177.17(10)
C15 N2 C14 C11 -1.31(13)
C20 C11 C14 O4 -179.49(12)
C10 C11 C14 O4 54.40(16)
C7 C11 C14 O4 -56.92(15)
C20 C11 C14 N2 -1.62(12)
C10 C11 C14 N2 -127.72(10)
C7 C11 C14 N2 120.95(10)
C21 N2 C15 C16 -2.98(19)
C14 N2 C15 C16 -178.98(12)
C21 N2 C15 C20 -179.97(10)
C14 N2 C15 C20 4.03(13)
C20 C15 C16 C17 -0.67(18)
N2 C15 C16 C17 -177.30(11)
C15 C16 C17 C18 1.52(19)
C16 C17 C18 C19 -0.6(2)
C17 C18 C19 C20 -1.23(19)
C16 C15 C20 C19 -1.12(19)
N2 C15 C20 C19 176.09(10)
C16 C15 C20 C11 177.67(11)
N2 C15 C20 C11 -5.13(13)
C18 C19 C20 C15 2.04(18)
C18 C19 C20 C11 -176.46(12)
C14 C11 C20 C15 4.11(12)
C10 C11 C20 C15 123.69(12)
C7 C11 C20 C15 -112.24(12)
C14 C11 C20 C19 -177.28(12)
C10 C11 C20 C19 -57.70(18)
C7 C11 C20 C19 66.37(17)
C22 O5 C21 O6 -7.58(19)
C22 O5 C21 N2 174.01(10)
C14 N2 C21 O6 149.16(12)
C15 N2 C21 O6 -26.17(18)
C14 N2 C21 O5 -32.32(16)
C15 N2 C21 O5 152.35(10)
C21 O5 C22 C23 -63.11(14)
C21 O5 C22 C25 178.40(10)
C21 O5 C22 C24 61.54(14)
